data_4125720
loop_
_publ_author_name
'Benoit, Guillaume'
'Charette, Andr\'e B'

_publ_section_title
;
 Diastereoselective Borocyclopropanation of Allylic Ethers Using a
 Boromethylzinc Carbenoid.
;
_journal_issue 4
_journal_name_full 'Journal of the American Chemical Society'
_journal_page_first 1364
_journal_page_last 1367
_journal_paper_doi 10.1021/jacs.6b09090
_journal_volume 139
_journal_year 2017
_chemical_formula_moiety 'C7 H13 B I2 O2'
_chemical_formula_sum 'C7 H13 B I2 O2'
_chemical_formula_weight 393.78
_space_group_crystal_system monoclinic
_space_group_IT_number 14
_space_group_name_Hall '-P 2yn'
_space_group_name_H-M_alt 'P 1 21/n 1'
_symmetry_space_group_name_Hall '-P 2yn'
_symmetry_space_group_name_H-M 'P 1 21/n 1'
_atom_sites_solution_hydrogens geom
_atom_sites_solution_primary direct
_audit_creation_date 2014-11-21
_audit_creation_method
;
Olex2 1.2
(compiled 2014.09.19 svn.r3010 for OlexSys, GUI svn.r4874)
;
_cell_angle_alpha 90
_cell_angle_beta 111.017(3)
_cell_angle_gamma 90
_cell_formula_units_Z 4
_cell_length_a 6.8628(7)
_cell_length_b 19.7443(19)
_cell_length_c 9.1054(8)
_cell_measurement_reflns_used 9864
_cell_measurement_temperature 100
_cell_measurement_theta_max 60.571
_cell_measurement_theta_min 4.527
_cell_volume 1151.71(19)
_computing_cell_refinement
'SAINT (2013) V8.34A; Integration Software for Single Crystal Data. Bruker AXS Inc., Madison, WI 53719-1173.'
_computing_data_collection
;
APEX 2 (2013) Bruker AXS Inc., Madison, WI 53719-1173.
;
_computing_data_reduction
'SAINT (2013) V8.34A; Integration Software for Single Crystal Data. Bruker AXS Inc., Madison, WI 53719-1173.'
_computing_molecular_graphics 'Olex2 (Dolomanov et al., 2009)'
_computing_publication_material 'Olex2 (Dolomanov et al., 2009)'
_computing_structure_refinement 'XL (Sheldrick, 2008)'
_computing_structure_solution 'XT (Sheldrick, 2008)'
_diffrn_ambient_temperature 100
_diffrn_detector 'CMOS Area detector'
_diffrn_detector_area_resol_mean 10.24
_diffrn_detector_type 'Bruker Photon 100 CMOS Detector'
_diffrn_measured_fraction_theta_full 0.989
_diffrn_measured_fraction_theta_max 0.989
_diffrn_measurement_device 'k-geometry diffractometer'
_diffrn_measurement_device_type 'Bruker Venture Metaljet'
_diffrn_measurement_method '\w and \f scans'
_diffrn_radiation_collimation 'Focusing mirrors'
_diffrn_radiation_monochromator 'Helios MX Mirror Optics'
_diffrn_radiation_probe x-ray
_diffrn_radiation_type GaK\a
_diffrn_radiation_wavelength 1.34139
_diffrn_reflns_av_R_equivalents 0.0600
_diffrn_reflns_av_unetI/netI 0.0320
_diffrn_reflns_Laue_measured_fraction_full 0.989
_diffrn_reflns_Laue_measured_fraction_max 0.989
_diffrn_reflns_limit_h_max 8
_diffrn_reflns_limit_h_min -8
_diffrn_reflns_limit_k_max 25
_diffrn_reflns_limit_k_min -23
_diffrn_reflns_limit_l_max 11
_diffrn_reflns_limit_l_min -11
_diffrn_reflns_number 20147
_diffrn_reflns_point_group_measured_fraction_full 0.989
_diffrn_reflns_point_group_measured_fraction_max 0.989
_diffrn_reflns_theta_full 53.594
_diffrn_reflns_theta_max 60.689
_diffrn_reflns_theta_min 4.928
_diffrn_source 'Metal Jet'
_diffrn_source_target Ga
_diffrn_source_type 'Gallium Liquid Metal Jet Source'
_exptl_absorpt_coefficient_mu 28.576
_exptl_absorpt_correction_T_max 0.7519
_exptl_absorpt_correction_T_min 0.2431
_exptl_absorpt_correction_type multi-scan
_exptl_absorpt_process_details
;
SADABS-2014/4 (Bruker,2014) was used for absorption correction.
wR2(int) was 0.1535 before and 0.1012 after correction.
The Ratio of minimum to maximum transmission is 0.3233.
The \l/2 correction factor is 0.00150.
;
_exptl_crystal_colour colourless
_exptl_crystal_colour_primary colourless
_exptl_crystal_density_diffrn 2.271
_exptl_crystal_description block
_exptl_crystal_F_000 728
_exptl_crystal_size_max 0.24
_exptl_crystal_size_mid 0.08
_exptl_crystal_size_min 0.08
_refine_diff_density_max 2.835
_refine_diff_density_min -1.583
_refine_diff_density_rms 0.236
_refine_ls_extinction_method none
_refine_ls_goodness_of_fit_ref 1.488
_refine_ls_hydrogen_treatment constr
_refine_ls_matrix_type full
_refine_ls_number_parameters 113
_refine_ls_number_reflns 2603
_refine_ls_number_restraints 0
_refine_ls_restrained_S_all 1.488
_refine_ls_R_factor_all 0.0406
_refine_ls_R_factor_gt 0.0402
_refine_ls_shift/su_max 0.002
_refine_ls_shift/su_mean 0.000
_refine_ls_structure_factor_coef Fsqd
_refine_ls_weighting_details 'w=1/[\s^2^(Fo^2^)+(0.1000P)^2^] where P=(Fo^2^+2Fc^2^)/3'
_refine_ls_weighting_scheme calc
_refine_ls_wR_factor_gt 0.1627
_refine_ls_wR_factor_ref 0.1635
_reflns_Friedel_coverage 0.000
_reflns_number_gt 2569
_reflns_number_total 2603
_reflns_threshold_expression 'I > 2\s(I)'
_cod_data_source_file ja6b09090_si_003.cif
_cod_data_source_block sylv13
_cod_depositor_comments
;
The following automatic conversions were performed:

'_diffrn_radiation_probe' value 'X-ray' changed to 'x-ray' according
to
/home/data/users/saulius/crontab/automatic-downloads/current/ACS/lib/dictionaries/cif_core.dic
dictionary named 'cif_core.dic' version 2.4.2 from 2011-04-26.

Automatic conversion script
Id: cif_fix_values 4973 2017-02-22 13:04:09Z antanas 
;
_cod_database_code 4125720
_shelxl_version_number 2014/6
_shelx_space_group_comment
;
The symmetry employed for this shelxl refinement is uniquely defined
by the following loop, which should always be used as a source of
symmetry information in preference to the above space-group names.
They are only intended as comments.
;
_shelx_estimated_absorpt_t_max 0.208
_shelx_estimated_absorpt_t_min 0.055
_olex2_refinement_description
;
1. Fixed Uiso
 At 1.2 times of:
  All C(H) groups
 At 1.5 times of:
  All C(H,H,H) groups
2.a Ternary CH refined with riding coordinates:
 C1(H1)
2.b Idealised Me refined as rotating group:
 C4(H4A,H4B,H4C), C5(H5A,H5B,H5C), C6(H6A,H6B,H6C), C7(H7A,H7B,H7C)
;
_olex2_submission_special_instructions 'No special instructions were received'

loop_
_space_group_symop_operation_xyz
'x, y, z'
'-x+1/2, y+1/2, -z+1/2'
'-x, -y, -z'
'x-1/2, -y-1/2, z-1/2'

loop_
_atom_site_label
_atom_site_type_symbol
_atom_site_fract_x
_atom_site_fract_y
_atom_site_fract_z
_atom_site_U_iso_or_equiv
_atom_site_adp_type
_atom_site_occupancy
_atom_site_site_symmetry_order
_atom_site_calc_flag
_atom_site_refinement_flags_posn
I1 I 0.72876(5) 0.57271(2) 0.84710(4) 0.0246(2) Uani 1 1 d .
I2 I 1.14150(4) 0.55429(2) 0.70281(3) 0.0185(2) Uani 1 1 d .
O1 O 0.4677(5) 0.59108(19) 0.4446(4) 0.0207(7) Uani 1 1 d .
O2 O 0.7566(6) 0.65031(19) 0.4492(4) 0.0219(8) Uani 1 1 d .
C1 C 0.8083(7) 0.5492(3) 0.6441(6) 0.0161(9) Uani 1 1 d .
H1 H 0.7620 0.5018 0.6106 0.019 Uiso 1 1 calc R
C2 C 0.3906(8) 0.6531(3) 0.3541(6) 0.0194(10) Uani 1 1 d .
C3 C 0.5815(8) 0.6765(3) 0.3132(6) 0.0190(10) Uani 1 1 d .
C4 C 0.3288(10) 0.7007(3) 0.4565(8) 0.0320(13) Uani 1 1 d .
H4A H 0.2115 0.6815 0.4800 0.048 Uiso 1 1 calc GR
H4B H 0.2870 0.7441 0.4022 0.048 Uiso 1 1 calc GR
H4C H 0.4473 0.7078 0.5549 0.048 Uiso 1 1 calc GR
C5 C 0.1973(9) 0.6340(3) 0.2123(7) 0.0309(12) Uani 1 1 d .
H5A H 0.2349 0.5995 0.1497 0.046 Uiso 1 1 calc GR
H5B H 0.1435 0.6742 0.1474 0.046 Uiso 1 1 calc GR
H5C H 0.0897 0.6159 0.2490 0.046 Uiso 1 1 calc GR
C6 C 0.5928(10) 0.6410(3) 0.1654(7) 0.0292(12) Uani 1 1 d .
H6A H 0.7308 0.6485 0.1592 0.044 Uiso 1 1 calc GR
H6B H 0.4853 0.6597 0.0713 0.044 Uiso 1 1 calc GR
H6C H 0.5693 0.5923 0.1717 0.044 Uiso 1 1 calc GR
C7 C 0.6048(10) 0.7524(3) 0.3019(6) 0.0281(12) Uani 1 1 d .
H7A H 0.6124 0.7736 0.4011 0.042 Uiso 1 1 calc GR
H7B H 0.4843 0.7704 0.2158 0.042 Uiso 1 1 calc GR
H7C H 0.7328 0.7623 0.2817 0.042 Uiso 1 1 calc GR
B1 B 0.6798(8) 0.5983(3) 0.5094(6) 0.0172(11) Uani 1 1 d .

loop_
_atom_site_aniso_label
_atom_site_aniso_U_11
_atom_site_aniso_U_22
_atom_site_aniso_U_33
_atom_site_aniso_U_23
_atom_site_aniso_U_13
_atom_site_aniso_U_12
I1 0.0214(3) 0.0375(3) 0.0156(3) -0.00318(12) 0.00759(19) -0.00027(13)
I2 0.0166(3) 0.0192(3) 0.0195(3) 0.00009(10) 0.00630(19) 0.00022(10)
O1 0.0208(17) 0.0151(16) 0.0250(18) 0.0064(14) 0.0065(15) -0.0008(14)
O2 0.0221(18) 0.0238(18) 0.0174(17) 0.0033(14) 0.0040(14) -0.0021(15)
C1 0.013(2) 0.017(2) 0.018(2) 0.0021(17) 0.0059(19) 0.0005(18)
C2 0.022(2) 0.018(2) 0.019(2) 0.0090(19) 0.0078(19) 0.0035(19)
C3 0.016(2) 0.019(2) 0.019(2) 0.0067(18) 0.0023(19) 0.0012(19)
C4 0.036(3) 0.034(3) 0.036(3) 0.011(3) 0.024(3) 0.012(3)
C5 0.024(3) 0.031(3) 0.029(3) 0.005(2) -0.002(2) -0.001(3)
C6 0.032(3) 0.036(3) 0.023(3) 0.001(2) 0.013(2) 0.005(3)
C7 0.040(3) 0.023(3) 0.018(2) 0.003(2) 0.006(2) -0.008(2)
B1 0.013(2) 0.024(3) 0.012(2) 0.000(2) 0.0009(19) 0.003(2)

loop_
_atom_type_symbol
_atom_type_description
_atom_type_scat_dispersion_real
_atom_type_scat_dispersion_imag
_atom_type_scat_source
C C 0.0150 0.0070 'International Tables Vol C Tables 4.2.6.8 and 6.1.1.4'
H H 0.0000 0.0000 'International Tables Vol C Tables 4.2.6.8 and 6.1.1.4'
B B 0.0070 0.0030 'International Tables Vol C Tables 4.2.6.8 and 6.1.1.4'
O O 0.0410 0.0250 'International Tables Vol C Tables 4.2.6.8 and 6.1.1.4'
I I 0.0970 5.4980 'International Tables Vol C Tables 4.2.6.8 and 6.1.1.4'

loop_
_geom_angle_atom_site_label_1
_geom_angle_atom_site_label_2
_geom_angle_atom_site_label_3
_geom_angle
B1 O1 C2 105.6(4)
B1 O2 C3 106.7(4)
I1 C1 H1 108.2
I2 C1 I1 110.5(2)
I2 C1 H1 108.2
B1 C1 I1 107.1(3)
B1 C1 I2 114.6(3)
B1 C1 H1 108.2
O1 C2 C3 102.6(4)
O1 C2 C4 107.6(4)
O1 C2 C5 107.2(4)
C4 C2 C3 114.6(5)
C4 C2 C5 109.2(5)
C5 C2 C3 114.9(4)
O2 C3 C2 101.4(4)
O2 C3 C6 107.0(4)
O2 C3 C7 109.2(4)
C6 C3 C2 112.6(4)
C7 C3 C2 115.4(5)
C7 C3 C6 110.5(5)
C2 C4 H4A 109.5
C2 C4 H4B 109.5
C2 C4 H4C 109.5
H4A C4 H4B 109.5
H4A C4 H4C 109.5
H4B C4 H4C 109.5
C2 C5 H5A 109.5
C2 C5 H5B 109.5
C2 C5 H5C 109.5
H5A C5 H5B 109.5
H5A C5 H5C 109.5
H5B C5 H5C 109.5
C3 C6 H6A 109.5
C3 C6 H6B 109.5
C3 C6 H6C 109.5
H6A C6 H6B 109.5
H6A C6 H6C 109.5
H6B C6 H6C 109.5
C3 C7 H7A 109.5
C3 C7 H7B 109.5
C3 C7 H7C 109.5
H7A C7 H7B 109.5
H7A C7 H7C 109.5
H7B C7 H7C 109.5
O1 B1 C1 119.2(5)
O2 B1 O1 114.3(4)
O2 B1 C1 126.5(4)

loop_
_geom_bond_atom_site_label_1
_geom_bond_atom_site_label_2
_geom_bond_distance
I1 C1 2.157(5)
I2 C1 2.156(5)
O1 C2 1.465(6)
O1 B1 1.368(6)
O2 C3 1.476(6)
O2 B1 1.357(7)
C1 H1 1.0000
C1 B1 1.563(7)
C2 C3 1.555(7)
C2 C4 1.488(8)
C2 C5 1.530(7)
C3 C6 1.544(8)
C3 C7 1.514(7)
C4 H4A 0.9800
C4 H4B 0.9800
C4 H4C 0.9800
C5 H5A 0.9800
C5 H5B 0.9800
C5 H5C 0.9800
C6 H6A 0.9800
C6 H6B 0.9800
C6 H6C 0.9800
C7 H7A 0.9800
C7 H7B 0.9800
C7 H7C 0.9800

loop_
_geom_torsion_atom_site_label_1
_geom_torsion_atom_site_label_2
_geom_torsion_atom_site_label_3
_geom_torsion_atom_site_label_4
_geom_torsion
I1 C1 B1 O1 -68.3(5)
I1 C1 B1 O2 110.1(5)
I2 C1 B1 O1 168.8(4)
I2 C1 B1 O2 -12.8(7)
O1 C2 C3 O2 -30.0(5)
O1 C2 C3 C6 84.0(5)
O1 C2 C3 C7 -147.8(4)
C2 O1 B1 O2 -12.5(6)
C2 O1 B1 C1 166.1(4)
C3 O2 B1 O1 -8.1(6)
C3 O2 B1 C1 173.4(5)
C4 C2 C3 O2 86.3(5)
C4 C2 C3 C6 -159.7(5)
C4 C2 C3 C7 -31.6(7)
C5 C2 C3 O2 -146.0(5)
C5 C2 C3 C6 -32.0(6)
C5 C2 C3 C7 96.2(6)
B1 O1 C2 C3 26.2(5)
B1 O1 C2 C4 -95.0(5)
B1 O1 C2 C5 147.6(5)
B1 O2 C3 C2 23.5(5)
B1 O2 C3 C6 -94.6(5)
B1 O2 C3 C7 145.7(5)
